data_4067034
loop_
_publ_author_name
'Liniger, Marc'
'Gschwend, Bj\"orn'
'Neuburger, Markus'
'Schaffner, Silvia'
'Pfaltz, Andreas'

_publ_section_title
;
 Unprecedented Reactivity of Iridium(I) Secondary Phosphine Oxide
 Complexes: Formation of P-Coordinated Phosphinate Complexes by
 P&#x2212;Aryl Bond Cleavage
;
_journal_issue 22
_journal_name_full Organometallics
_journal_page_first 5953
_journal_paper_doi 10.1021/om1007874
_journal_volume 29
_journal_year 2010
_chemical_absolute_configuration ad
_chemical_formula_moiety 'C39 H46 Ir1 N2 O5 P2'
_chemical_formula_sum 'C39 H46 Ir N2 O5 P2'
_chemical_formula_weight 876.97
_space_group_IT_number 19
_symmetry_cell_setting orthorhombic
_symmetry_space_group_name_Hall 'P 2ac 2ab'
_symmetry_space_group_name_H-M 'P 21 21 21'
_atom_sites_solution_hydrogens geom
_atom_sites_solution_primary direct
_cell_angle_alpha 90
_cell_angle_beta 90
_cell_angle_gamma 90
_cell_formula_units_Z 4
_cell_length_a 11.48380(10)
_cell_length_b 18.0120(2)
_cell_length_c 18.1146(2)
_cell_measurement_reflns_used 9827
_cell_measurement_temperature 123
_cell_measurement_theta_max 36
_cell_measurement_theta_min 3
_cell_volume 3746.94(7)
_computing_cell_refinement 'Apex2 (Bruker AXS, 2006)'
_computing_data_collection 'Apex2 (Bruker AXS, 2006)'
_computing_data_reduction 'Apex2 (Bruker AXS, 2006)'
_computing_molecular_graphics 'CAMERON (Watkin et al., 1996)'
_computing_publication_material 'CRYSTALS (Betteridge et al., 2003)'
_computing_structure_refinement 'CRYSTALS (Betteridge et al., 2003)'
_computing_structure_solution 'SIR92 (Altomare et al., 1994)'
_diffrn_ambient_temperature 123
_diffrn_measured_fraction_theta_full 0.998
_diffrn_measured_fraction_theta_max 0.998
_diffrn_measurement_device 'Bruker Kappa Apex2'
_diffrn_measurement_device_type Area
_diffrn_measurement_method '\f & \w scans'
_diffrn_radiation_monochromator graphite
_diffrn_radiation_type 'Mo K\a'
_diffrn_radiation_wavelength 0.71073
_diffrn_reflns_av_R_equivalents 0.030
_diffrn_reflns_limit_h_max 18
_diffrn_reflns_limit_h_min -18
_diffrn_reflns_limit_k_max 29
_diffrn_reflns_limit_k_min -28
_diffrn_reflns_limit_l_max 29
_diffrn_reflns_limit_l_min -29
_diffrn_reflns_number 77444
_diffrn_reflns_theta_full 34.976
_diffrn_reflns_theta_max 34.976
_diffrn_reflns_theta_min 1.594
_diffrn_standards_number 0
_exptl_absorpt_coefficient_mu 3.694
_exptl_absorpt_correction_T_max 0.72
_exptl_absorpt_correction_T_min 0.60
_exptl_absorpt_correction_type multi-scan
_exptl_absorpt_process_details 'DENZO/SCALEPACK (Otwinowski & Minor, 1997)'
_exptl_crystal_colour colourless
_exptl_crystal_density_diffrn 1.553
_exptl_crystal_density_method 'not measured'
_exptl_crystal_description block
_exptl_crystal_F_000 1760
_exptl_crystal_size_max 0.22
_exptl_crystal_size_mid 0.14
_exptl_crystal_size_min 0.09
_refine_diff_density_max 4.09
_refine_diff_density_min -0.97
_refine_ls_abs_structure_details 'Flack (1983), 0 Friedel-pairs'
_refine_ls_abs_structure_Flack 0.007(2)
_refine_ls_extinction_method None
_refine_ls_goodness_of_fit_ref 1.0903
_refine_ls_hydrogen_treatment constr
_refine_ls_matrix_type full
_refine_ls_number_parameters 443
_refine_ls_number_reflns 14715
_refine_ls_number_restraints 0
_refine_ls_R_factor_all 0.0218
_refine_ls_R_factor_gt 0.0182
_refine_ls_shift/su_max 0.003400
_refine_ls_structure_factor_coef F
_refine_ls_weighting_details
;
 Method, part 1, Chebychev polynomial, (Watkin, 1994, Prince, 1982) 
 [weight] = 1.0/[A~0~*T~0~(x)+A~1~*T~1~(x) ... +A~n-1~]*T~n-1~(x)] 
 where A~i~ are the Chebychev coefficients listed below and x= Fcalc/Fmax 
 Method = Robust Weighting (Prince, 1982) 
 W = [weight] * [1-(deltaF/6*sigmaF)^2^]^2^ 
 A~i~ are: 
 0.216 0.150 0.152 0.567E-01 0.320E-01 
;
_refine_ls_weighting_scheme calc
_refine_ls_wR_factor_all 0.0216
_refine_ls_wR_factor_gt 0.0190
_refine_ls_wR_factor_ref 0.0186
_reflns_limit_h_max 18
_reflns_limit_h_min -18
_reflns_limit_k_max 29
_reflns_limit_k_min 0
_reflns_limit_l_max 29
_reflns_limit_l_min 0
_reflns_number_gt 15105
_reflns_number_total 16415
_reflns_threshold_expression I>2.0\s(I)
_oxford_diffrn_Wilson_B_factor 1.05
_oxford_diffrn_Wilson_scale 98.87
_oxford_refine_ls_r_factor_ref 0.0176
_oxford_refine_ls_scale 0.10286(4)
_oxford_reflns_number_all 16383
_oxford_reflns_threshold_expression_ref I>3.0\s(I)
_cod_data_source_file om1007874_si_001.cif
_cod_data_source_block 1
_cod_depositor_comments
;
The following automatic conversions were performed:

'_symmetry_cell_setting' value 'Orthorhombic' changed to
'orthorhombic' according to
/home/saulius/struct/CIF-dictionaries/cif_core.dic dictionary named
'cif_core.dic' version 2.4.1 from 2010-06-29.

Automatic conversion script
Id: cif_fix_values 1715 2011-07-08 13:25:40Z adriana 
;
_cod_original_formula_sum 'C39 H46 Ir1 N2 O5 P2'
_cod_database_code 4067034

loop_
_symmetry_equiv_pos_as_xyz
x,y,z
x+1/2,-y+1/2,-z
-x,y+1/2,-z+1/2
-x+1/2,-y,z+1/2

loop_
_atom_site_label
_atom_site_type_symbol
_atom_site_fract_x
_atom_site_fract_y
_atom_site_fract_z
_atom_site_U_iso_or_equiv
_atom_site_occupancy
_atom_site_adp_type
_atom_site_refinement_flags_posn
Ir1 Ir 0.811404(5) 0.528805(3) 0.583876(3) 0.0134 1.0000 Uani .
P1 P 0.63797(4) 0.51848(2) 0.52009(2) 0.0148 1.0000 Uani .
P2 P 0.90746(4) 0.46453(3) 0.49908(2) 0.0169 1.0000 Uani .
N1 N 0.81012(14) 0.44384(7) 0.67239(7) 0.0170 1.0000 Uani .
N2 N 0.71251(11) 0.60061(7) 0.66528(7) 0.0144 1.0000 Uani .
O1 O 0.90386(14) 0.41153(10) 0.77689(8) 0.0282 1.0000 Uani .
O2 O 0.54204(11) 0.63756(8) 0.71531(7) 0.0191 1.0000 Uani .
O3 O 0.64974(12) 0.49838(8) 0.43567(7) 0.0219 1.0000 Uani .
O4 O 0.83756(12) 0.43590(8) 0.43276(7) 0.0244 1.0000 Uani .
O5 O 0.97049(13) 0.39390(7) 0.53703(8) 0.0224 1.0000 Uani .
C1 C 0.73533(16) 0.38613(11) 0.70680(10) 0.0212 1.0000 Uani .
C2 C 0.78627(19) 0.38366(14) 0.78552(11) 0.0309 1.0000 Uani .
C3 C 0.90090(16) 0.45157(10) 0.71392(9) 0.0200 1.0000 Uani .
C4 C 0.99464(15) 0.50240(11) 0.69633(10) 0.0214 1.0000 Uani .
C5 C 1.09517(19) 0.50873(13) 0.74018(13) 0.0326 1.0000 Uani .
C6 C 1.1811(2) 0.55884(15) 0.71836(15) 0.0396 1.0000 Uani .
C7 C 1.16569(18) 0.60008(14) 0.65485(15) 0.0353 1.0000 Uani .
C8 C 1.06411(17) 0.59450(12) 0.61263(12) 0.0265 1.0000 Uani .
C9 C 0.97386(14) 0.54539(10) 0.63321(10) 0.0198 1.0000 Uani .
C10 C 0.73760(16) 0.30987(10) 0.66711(11) 0.0224 1.0000 Uani .
C11 C 0.69725(18) 0.31741(9) 0.58725(12) 0.0255 1.0000 Uani .
C12 C 0.6520(2) 0.25803(14) 0.70709(16) 0.0376 1.0000 Uani .
C13 C 0.85989(18) 0.27571(13) 0.66863(14) 0.0301 1.0000 Uani .
C14 C 0.73383(14) 0.60959(9) 0.74711(8) 0.0159 1.0000 Uani .
C15 C 0.60958(16) 0.60683(10) 0.77660(9) 0.0195 1.0000 Uani .
C16 C 0.60779(14) 0.62536(9) 0.65479(8) 0.0155 1.0000 Uani .
C17 C 0.55124(13) 0.64781(8) 0.58505(10) 0.0172 1.0000 Uani .
C18 C 0.48571(17) 0.71310(10) 0.58626(12) 0.0259 1.0000 Uani .
C19 C 0.4361(2) 0.73974(12) 0.52151(13) 0.0344 1.0000 Uani .
C20 C 0.4510(2) 0.70084(12) 0.45594(12) 0.0329 1.0000 Uani .
C21 C 0.51384(19) 0.63495(11) 0.45487(10) 0.0242 1.0000 Uani .
C22 C 0.56489(15) 0.60776(9) 0.51942(8) 0.0169 1.0000 Uani .
C23 C 0.79529(15) 0.68462(9) 0.76480(8) 0.0173 1.0000 Uani .
C24 C 0.90845(17) 0.69139(11) 0.72174(11) 0.0235 1.0000 Uani .
C25 C 0.82448(19) 0.68533(10) 0.84763(9) 0.0240 1.0000 Uani .
C26 C 0.71948(17) 0.75206(10) 0.74608(11) 0.0239 1.0000 Uani .
C27 C 0.51428(14) 0.46109(9) 0.54951(9) 0.0164 1.0000 Uani .
C28 C 0.46983(15) 0.46431(11) 0.62102(9) 0.0210 1.0000 Uani .
C29 C 0.37579(17) 0.41974(12) 0.64171(12) 0.0259 1.0000 Uani .
C30 C 0.32663(17) 0.37152(11) 0.59097(13) 0.0293 1.0000 Uani .
C31 C 0.37021(19) 0.36766(12) 0.51972(13) 0.0290 1.0000 Uani .
C32 C 0.46316(16) 0.41266(10) 0.49869(11) 0.0221 1.0000 Uani .
C33 C 1.02892(14) 0.51263(9) 0.45515(9) 0.0178 1.0000 Uani .
C34 C 1.00394(17) 0.56092(11) 0.39705(10) 0.0225 1.0000 Uani .
C35 C 1.09227(19) 0.59816(11) 0.36016(11) 0.0268 1.0000 Uani .
C36 C 1.20741(18) 0.58749(13) 0.38145(13) 0.0316 1.0000 Uani .
C37 C 1.23281(17) 0.53977(14) 0.43902(15) 0.0355 1.0000 Uani .
C38 C 1.14435(17) 0.50236(12) 0.47598(12) 0.0269 1.0000 Uani .
C39 C 1.0142(2) 0.33521(12) 0.49071(12) 0.0305 1.0000 Uani .
H11 H 0.6580 0.4051 0.7084 0.0258 1.0000 Uiso R
H21 H 0.7432 0.4126 0.8182 0.0416 1.0000 Uiso R
H22 H 0.7899 0.3325 0.8050 0.0384 1.0000 Uiso R
H51 H 1.1044 0.4817 0.7837 0.0378 1.0000 Uiso R
H61 H 1.2510 0.5663 0.7465 0.0481 1.0000 Uiso R
H71 H 1.2223 0.6317 0.6400 0.0437 1.0000 Uiso R
H81 H 1.0551 0.6255 0.5699 0.0319 1.0000 Uiso R
H113 H 0.7086 0.2714 0.5628 0.0382 1.0000 Uiso R
H112 H 0.7413 0.3563 0.5619 0.0377 1.0000 Uiso R
H111 H 0.6164 0.3294 0.5871 0.0402 1.0000 Uiso R
H121 H 0.6519 0.2093 0.6849 0.0568 1.0000 Uiso R
H122 H 0.6739 0.2539 0.7567 0.0566 1.0000 Uiso R
H123 H 0.5748 0.2791 0.7031 0.0553 1.0000 Uiso R
H133 H 0.8615 0.2303 0.6450 0.0482 1.0000 Uiso R
H132 H 0.8845 0.2712 0.7204 0.0473 1.0000 Uiso R
H131 H 0.9146 0.3068 0.6439 0.0471 1.0000 Uiso R
H141 H 0.7809 0.5682 0.7655 0.0183 1.0000 Uiso R
H151 H 0.5982 0.6369 0.8196 0.0247 1.0000 Uiso R
H152 H 0.5841 0.5571 0.7875 0.0245 1.0000 Uiso R
H181 H 0.4771 0.7380 0.6294 0.0326 1.0000 Uiso R
H191 H 0.3904 0.7838 0.5224 0.0406 1.0000 Uiso R
H201 H 0.4204 0.7191 0.4125 0.0402 1.0000 Uiso R
H211 H 0.5214 0.6104 0.4090 0.0284 1.0000 Uiso R
H243 H 0.9387 0.7417 0.7269 0.0354 1.0000 Uiso R
H242 H 0.9675 0.6539 0.7372 0.0361 1.0000 Uiso R
H241 H 0.8923 0.6859 0.6686 0.0365 1.0000 Uiso R
H251 H 0.8648 0.7302 0.8612 0.0364 1.0000 Uiso R
H252 H 0.8713 0.6426 0.8600 0.0364 1.0000 Uiso R
H253 H 0.7566 0.6817 0.8740 0.0362 1.0000 Uiso R
H263 H 0.7630 0.7969 0.7583 0.0368 1.0000 Uiso R
H262 H 0.6485 0.7483 0.7722 0.0368 1.0000 Uiso R
H261 H 0.7047 0.7530 0.6947 0.0368 1.0000 Uiso R
H281 H 0.5040 0.4946 0.6572 0.0265 1.0000 Uiso R
H291 H 0.3498 0.4218 0.6898 0.0339 1.0000 Uiso R
H301 H 0.2663 0.3382 0.6049 0.0361 1.0000 Uiso R
H311 H 0.3367 0.3341 0.4834 0.0356 1.0000 Uiso R
H321 H 0.4894 0.4119 0.4515 0.0267 1.0000 Uiso R
H341 H 0.9244 0.5691 0.3816 0.0278 1.0000 Uiso R
H351 H 1.0741 0.6307 0.3220 0.0324 1.0000 Uiso R
H361 H 1.2690 0.6122 0.3565 0.0398 1.0000 Uiso R
H371 H 1.3114 0.5318 0.4539 0.0409 1.0000 Uiso R
H381 H 1.1627 0.4687 0.5142 0.0328 1.0000 Uiso R
H391 H 1.0571 0.3003 0.5191 0.0462 1.0000 Uiso R
H392 H 1.0642 0.3574 0.4541 0.0469 1.0000 Uiso R
H393 H 0.9502 0.3114 0.4677 0.0463 1.0000 Uiso R

loop_
_atom_site_aniso_label
_atom_site_aniso_U_11
_atom_site_aniso_U_22
_atom_site_aniso_U_33
_atom_site_aniso_U_23
_atom_site_aniso_U_13
_atom_site_aniso_U_12
Ir1 0.013171(18) 0.015597(19) 0.011472(18) -0.001636(19) 0.000432(18) -0.00087(2)
P1 0.01571(15) 0.01784(18) 0.01070(13) -0.00119(12) -0.00072(11) -0.00005(13)
P2 0.01636(15) 0.01912(18) 0.01526(15) -0.00307(14) 0.00326(12) -0.00019(14)
N1 0.0174(5) 0.0191(5) 0.0144(5) 0.0005(4) -0.0002(5) 0.0019(5)
N2 0.0165(6) 0.0148(5) 0.0120(5) -0.0009(4) -0.0015(4) -0.0001(4)
O1 0.0294(7) 0.0376(8) 0.0175(5) 0.0046(5) -0.0046(5) 0.0037(6)
O2 0.0191(5) 0.0239(6) 0.0142(5) -0.0015(4) 0.0002(4) 0.0044(4)
O3 0.0219(5) 0.0323(6) 0.0116(4) -0.0041(4) -0.0014(4) 0.0011(5)
O4 0.0211(6) 0.0317(7) 0.0204(6) -0.0121(5) 0.0020(4) -0.0013(5)
O5 0.0272(6) 0.0173(5) 0.0226(6) -0.0008(4) 0.0077(5) 0.0035(5)
C1 0.0179(7) 0.0272(8) 0.0186(7) 0.0049(6) 0.0022(5) 0.0022(6)
C2 0.0325(10) 0.0428(12) 0.0175(7) 0.0063(7) 0.0026(6) 0.0019(8)
C3 0.0224(7) 0.0241(7) 0.0134(6) -0.0014(5) -0.0027(5) 0.0056(6)
C4 0.0175(7) 0.0252(8) 0.0214(7) -0.0059(6) -0.0046(6) 0.0033(6)
C5 0.0254(9) 0.0376(11) 0.0347(10) -0.0089(8) -0.0147(8) 0.0046(7)
C6 0.0218(9) 0.0466(12) 0.0506(13) -0.0156(10) -0.0131(10) -0.0005(9)
C7 0.0194(9) 0.0383(11) 0.0480(13) -0.0145(10) 0.0000(7) -0.0074(7)
C8 0.0196(7) 0.0297(9) 0.0301(8) -0.0090(7) 0.0030(6) -0.0040(7)
C9 0.0136(6) 0.0231(8) 0.0227(7) -0.0073(5) 0.0005(5) -0.0004(5)
C10 0.0180(7) 0.0202(7) 0.0290(8) 0.0062(6) -0.0024(6) 0.0009(6)
C11 0.0272(8) 0.0186(6) 0.0308(8) 0.0015(7) -0.0059(9) -0.0002(6)
C12 0.0321(10) 0.0323(11) 0.0484(13) 0.0172(10) 0.0017(9) -0.0052(8)
C13 0.0235(8) 0.0274(9) 0.0393(11) 0.0025(8) -0.0044(8) 0.0075(7)
C14 0.0191(6) 0.0179(6) 0.0107(5) -0.0007(5) -0.0016(5) 0.0015(5)
C15 0.0225(7) 0.0239(7) 0.0122(6) 0.0003(5) -0.0006(5) 0.0015(6)
C16 0.0184(6) 0.0156(6) 0.0124(5) -0.0011(5) -0.0010(5) 0.0013(5)
C17 0.0200(6) 0.0161(5) 0.0155(5) 0.0010(6) -0.0044(6) 0.0009(4)
C18 0.0325(8) 0.0204(7) 0.0248(7) -0.0016(7) -0.0079(8) 0.0080(6)
C19 0.0456(12) 0.0217(8) 0.0358(10) 0.0029(7) -0.0161(9) 0.0092(8)
C20 0.0466(13) 0.0259(9) 0.0263(9) 0.0069(7) -0.0150(8) 0.0055(8)
C21 0.0326(9) 0.0242(8) 0.0159(7) 0.0048(6) -0.0074(6) -0.0011(7)
C22 0.0202(7) 0.0180(6) 0.0126(6) 0.0024(5) -0.0033(5) -0.0005(5)
C23 0.0218(8) 0.0154(6) 0.0146(6) -0.0009(4) -0.0028(5) 0.0009(5)
C24 0.0237(8) 0.0234(8) 0.0234(7) -0.0035(6) 0.0002(6) -0.0051(6)
C25 0.0345(10) 0.0220(7) 0.0154(6) -0.0021(5) -0.0061(6) -0.0017(7)
C26 0.0313(8) 0.0175(7) 0.0228(7) -0.0013(6) -0.0042(6) 0.0029(6)
C27 0.0165(6) 0.0149(7) 0.0178(6) -0.0002(5) -0.0018(5) 0.0004(5)
C28 0.0213(7) 0.0205(7) 0.0210(6) 0.0006(6) 0.0012(5) -0.0035(6)
C29 0.0237(8) 0.0267(8) 0.0273(8) 0.0066(7) 0.0021(6) -0.0032(7)
C30 0.0237(8) 0.0273(8) 0.0368(10) 0.0098(7) -0.0052(8) -0.0084(6)
C31 0.0268(9) 0.0247(8) 0.0355(10) 0.0014(7) -0.0095(7) -0.0088(7)
C32 0.0214(7) 0.0201(7) 0.0249(7) -0.0036(6) -0.0054(6) -0.0029(6)
C33 0.0164(6) 0.0196(7) 0.0175(6) -0.0003(5) 0.0031(5) 0.0011(5)
C34 0.0214(7) 0.0263(8) 0.0198(7) 0.0024(6) 0.0008(5) 0.0012(6)
C35 0.0321(9) 0.0250(8) 0.0235(8) 0.0067(6) 0.0059(7) 0.0001(7)
C36 0.0247(9) 0.0297(9) 0.0404(10) 0.0077(8) 0.0128(7) 0.0004(7)
C37 0.0163(7) 0.0373(12) 0.0529(13) 0.0145(10) 0.0073(7) 0.0028(7)
C38 0.0184(7) 0.0292(9) 0.0331(9) 0.0098(7) 0.0035(7) 0.0046(6)
C39 0.0381(11) 0.0239(8) 0.0296(9) -0.0040(7) 0.0077(8) 0.0094(8)

loop_
_atom_type_symbol
_atom_type_scat_dispersion_real
_atom_type_scat_dispersion_imag
_atom_type_scat_Cromer_Mann_a1
_atom_type_scat_Cromer_Mann_b1
_atom_type_scat_Cromer_Mann_a2
_atom_type_scat_Cromer_Mann_b2
_atom_type_scat_Cromer_Mann_a3
_atom_type_scat_Cromer_Mann_b3
_atom_type_scat_Cromer_Mann_a4
_atom_type_scat_Cromer_Mann_b4
_atom_type_scat_Cromer_Mann_c
_atom_type_scat_source
C 0.0033 0.0016 2.3100 20.8439 1.0200 10.2075 1.5886 0.5687 0.8650 51.6512 0.2156 'International Tables Vol C 4.2.6.8 and 6.1.1.4'
H 0.0000 0.0000 0.4930 10.5109 0.3229 26.1257 0.1402 3.1424 0.0408 57.7998 0.0030 'International Tables Vol C 4.2.6.8 and 6.1.1.4'
N 0.0061 0.0033 12.2126 0.0057 3.1322 9.8933 2.0125 28.9975 1.1663 0.5826 -11.5290 'International Tables Vol C 4.2.6.8 and 6.1.1.4'
O 0.0106 0.0060 3.0485 13.2771 2.2868 5.7011 1.5463 0.3239 0.8670 32.9089 0.2508 'International Tables Vol C 4.2.6.8 and 6.1.1.4'
P 0.1023 0.0942 6.4345 1.9067 4.1791 27.1570 1.7800 0.5260 1.4908 68.1645 1.1149 'International Tables Vol C 4.2.6.8 and 6.1.1.4'
Ir -1.4442 7.9887 27.3049 1.5928 16.7296 8.8655 15.6115 0.4179 5.8338 45.0011 11.4722 'International Tables Vol C 4.2.6.8 and 6.1.1.4'

loop_
_geom_angle_atom_site_label_1
_geom_angle_atom_site_label_2
_geom_angle_atom_site_label_3
_geom_angle
_geom_angle_publ_flag
P1 Ir1 P2 92.314(15) yes
P1 Ir1 N1 107.49(4) yes
P2 Ir1 N1 98.27(4) yes
P1 Ir1 N2 86.53(3) yes
P2 Ir1 N2 176.31(4) yes
N1 Ir1 N2 85.41(5) yes
P1 Ir1 C9 174.24(5) yes
P2 Ir1 C9 85.80(5) yes
N1 Ir1 C9 78.19(7) yes
N2 Ir1 C9 95.02(6) yes
Ir1 P1 O3 115.44(5) yes
Ir1 P1 C22 109.32(5) yes
O3 P1 C22 103.69(8) yes
Ir1 P1 C27 124.56(5) yes
O3 P1 C27 102.62(8) yes
C22 P1 C27 98.23(8) yes
Ir1 P2 O4 117.24(5) yes
Ir1 P2 O5 109.82(5) yes
O4 P2 O5 107.62(8) yes
Ir1 P2 C33 115.75(6) yes
O4 P2 C33 102.59(8) yes
O5 P2 C33 102.52(8) yes
Ir1 N1 C1 142.24(12) yes
Ir1 N1 C3 109.95(12) yes
C1 N1 C3 107.29(14) yes
Ir1 N2 C14 128.18(9) yes
Ir1 N2 C16 124.44(10) yes
C14 N2 C16 104.91(12) yes
C2 O1 C3 104.64(15) yes
C15 O2 C16 104.97(13) yes
P2 O5 C39 119.07(13) yes
N1 C1 C2 100.90(15) yes
N1 C1 C10 114.55(14) yes
C2 C1 C10 113.38(16) yes
N1 C1 H11 107.5 no
C2 C1 H11 109.7 no
C10 C1 H11 110.4 no
C1 C2 O1 104.11(15) yes
C1 C2 H21 111.7 no
O1 C2 H21 111.7 no
C1 C2 H22 111.9 no
O1 C2 H22 108.8 no
H21 C2 H22 108.5 no
O1 C3 N1 117.03(17) yes
O1 C3 C4 120.32(16) yes
N1 C3 C4 122.62(16) yes
C3 C4 C5 122.49(19) yes
C3 C4 C9 113.72(15) yes
C5 C4 C9 123.78(19) yes
C4 C5 C6 118.2(2) yes
C4 C5 H51 121.9 no
C6 C5 H51 119.8 no
C5 C6 C7 119.6(2) yes
C5 C6 H61 122.1 no
C7 C6 H61 118.3 no
C6 C7 C8 121.6(2) yes
C6 C7 H71 119.7 no
C8 C7 H71 118.8 no
C7 C8 C9 120.8(2) yes
C7 C8 H81 119.2 no
C9 C8 H81 119.9 no
Ir1 C9 C8 129.17(15) yes
Ir1 C9 C4 114.95(13) yes
C8 C9 C4 115.87(17) yes
C1 C10 C11 110.85(14) yes
C1 C10 C12 107.99(18) yes
C11 C10 C12 107.86(17) yes
C1 C10 C13 111.25(16) yes
C11 C10 C13 109.33(17) yes
C12 C10 C13 109.48(17) yes
C10 C11 H113 108.9 no
C10 C11 H112 110.6 no
H113 C11 H112 109.6 no
C10 C11 H111 108.6 no
H113 C11 H111 109.3 no
H112 C11 H111 109.9 no
C10 C12 H121 110.9 no
C10 C12 H122 109.2 no
H121 C12 H122 109.2 no
C10 C12 H123 108.2 no
H121 C12 H123 108.9 no
H122 C12 H123 110.5 no
C10 C13 H133 111.4 no
C10 C13 H132 108.2 no
H133 C13 H132 111.3 no
C10 C13 H131 111.0 no
H133 C13 H131 106.9 no
H132 C13 H131 107.9 no
N2 C14 C15 100.87(12) yes
N2 C14 C23 111.59(12) yes
C15 C14 C23 112.35(13) yes
N2 C14 H141 109.9 no
C15 C14 H141 111.9 no
C23 C14 H141 109.9 no
C14 C15 O2 102.60(12) yes
C14 C15 H151 113.2 no
O2 C15 H151 109.3 no
C14 C15 H152 112.7 no
O2 C15 H152 110.2 no
H151 C15 H152 108.6 no
O2 C16 N2 117.12(14) yes
O2 C16 C17 113.85(14) yes
N2 C16 C17 128.86(14) yes
C16 C17 C18 117.01(16) yes
C16 C17 C22 122.44(14) yes
C18 C17 C22 120.52(16) yes
C17 C18 C19 119.9(2) yes
C17 C18 H181 119.2 no
C19 C18 H181 120.9 no
C18 C19 C20 119.82(19) yes
C18 C19 H191 120.0 no
C20 C19 H191 120.1 no
C19 C20 C21 120.43(18) yes
C19 C20 H201 120.2 no
C21 C20 H201 119.4 no
C20 C21 C22 120.40(18) yes
C20 C21 H211 117.4 no
C22 C21 H211 122.2 no
P1 C22 C17 120.20(11) yes
P1 C22 C21 120.71(13) yes
C17 C22 C21 118.91(16) yes
C14 C23 C24 110.57(13) yes
C14 C23 C25 107.86(13) yes
C24 C23 C25 108.28(15) yes
C14 C23 C26 112.63(14) yes
C24 C23 C26 107.96(15) yes
C25 C23 C26 109.47(14) yes
C23 C24 H243 109.3 no
C23 C24 H242 112.5 no
H243 C24 H242 111.2 no
C23 C24 H241 109.4 no
H243 C24 H241 104.7 no
H242 C24 H241 109.5 no
C23 C25 H251 111.2 no
C23 C25 H252 110.0 no
H251 C25 H252 110.0 no
C23 C25 H253 108.8 no
H251 C25 H253 109.6 no
H252 C25 H253 107.2 no
C23 C26 H263 108.4 no
C23 C26 H262 108.8 no
H263 C26 H262 112.9 no
C23 C26 H261 109.6 no
H263 C26 H261 107.4 no
H262 C26 H261 109.8 no
P1 C27 C28 122.00(12) yes
P1 C27 C32 119.03(13) yes
C28 C27 C32 118.97(16) yes
C27 C28 C29 120.57(17) yes
C27 C28 H281 121.4 no
C29 C28 H281 118.0 no
C28 C29 C30 119.84(18) yes
C28 C29 H291 118.7 no
C30 C29 H291 121.4 no
C29 C30 C31 120.16(17) yes
C29 C30 H301 121.1 no
C31 C30 H301 118.6 no
C30 C31 C32 120.13(18) yes
C30 C31 H311 121.2 no
C32 C31 H311 118.7 no
C27 C32 C31 120.32(18) yes
C27 C32 H321 119.4 no
C31 C32 H321 120.2 no
P2 C33 C34 117.89(13) yes
P2 C33 C38 123.17(14) yes
C34 C33 C38 118.92(16) yes
C33 C34 C35 120.95(18) yes
C33 C34 H341 120.5 no
C35 C34 H341 118.5 no
C34 C35 C36 119.65(18) yes
C34 C35 H351 119.9 no
C36 C35 H351 120.4 no
C35 C36 C37 119.72(18) yes
C35 C36 H361 120.7 no
C37 C36 H361 119.5 no
C36 C37 C38 120.68(19) yes
C36 C37 H371 120.5 no
C38 C37 H371 118.8 no
C37 C38 C33 120.08(19) yes
C37 C38 H381 120.1 no
C33 C38 H381 119.8 no
O5 C39 H391 110.6 no
O5 C39 H392 107.7 no
H391 C39 H392 109.7 no
O5 C39 H393 108.6 no
H391 C39 H393 109.9 no
H392 C39 H393 110.3 no

loop_
_geom_bond_atom_site_label_1
_geom_bond_atom_site_label_2
_geom_bond_distance
_geom_bond_publ_flag
Ir1 P1 2.3101(4) yes
Ir1 P2 2.2174(4) yes
Ir1 N1 2.2165(13) yes
Ir1 N2 2.2665(13) yes
Ir1 C9 2.0901(17) yes
P1 O3 1.5772(13) yes
P1 C22 1.8140(17) yes
P1 C27 1.8358(17) yes
P2 O4 1.5342(14) yes
P2 O5 1.6170(15) yes
P2 C33 1.8247(17) yes
N1 C1 1.486(2) yes
N1 C3 1.293(2) yes
N2 C14 1.511(2) yes
N2 C16 1.297(2) yes
O1 C2 1.449(3) yes
O1 C3 1.350(2) yes
O2 C15 1.463(2) yes
O2 C16 1.349(2) yes
O5 C39 1.440(2) yes
C1 C2 1.542(3) yes
C1 C10 1.551(3) yes
C1 H11 0.952 no
C2 H21 0.930 no
C2 H22 0.988 no
C3 C4 1.449(3) yes
C4 C5 1.406(3) yes
C4 C9 1.401(3) yes
C5 C6 1.394(4) yes
C5 H51 0.932 no
C6 C7 1.381(4) yes
C6 H61 0.961 no
C7 C8 1.399(3) yes
C7 H71 0.905 no
C8 C9 1.413(3) yes
C8 H81 0.959 no
C10 C11 1.525(3) yes
C10 C12 1.537(3) yes
C10 C13 1.533(3) yes
C11 H113 0.949 no
C11 H112 0.978 no
C11 H111 0.953 no
C12 H121 0.966 no
C12 H122 0.937 no
C12 H123 0.967 no
C13 H133 0.924 no
C13 H132 0.983 no
C13 H131 0.953 no
C14 C15 1.524(2) yes
C14 C23 1.558(2) yes
C14 H141 0.979 no
C15 H151 0.958 no
C15 H152 0.963 no
C16 C17 1.477(2) yes
C17 C18 1.396(2) yes
C17 C22 1.399(2) yes
C18 C19 1.389(3) yes
C18 H181 0.907 no
C19 C20 1.389(3) yes
C19 H191 0.952 no
C20 C21 1.389(3) yes
C20 H201 0.923 no
C21 C22 1.397(2) yes
C21 H211 0.945 no
C23 C24 1.521(3) yes
C23 C25 1.537(2) yes
C23 C26 1.532(2) yes
C24 H243 0.976 no
C24 H242 0.998 no
C24 H241 0.985 no
C25 H251 0.963 no
C25 H252 0.965 no
C25 H253 0.917 no
C26 H263 0.976 no
C26 H262 0.945 no
C26 H261 0.946 no
C27 C28 1.394(2) yes
C27 C32 1.398(2) yes
C28 C29 1.397(3) yes
C28 H281 0.939 no
C29 C30 1.385(3) yes
C29 H291 0.922 no
C30 C31 1.386(3) yes
C30 H301 0.952 no
C31 C32 1.393(3) yes
C31 H311 0.973 no
C32 H321 0.907 no
C33 C34 1.395(2) yes
C33 C38 1.391(3) yes
C34 C35 1.388(3) yes
C34 H341 0.967 no
C35 C36 1.391(3) yes
C35 H351 0.931 no
C36 C37 1.383(3) yes
C36 H361 0.950 no
C37 C38 1.391(3) yes
C37 H371 0.953 no
C38 H381 0.945 no
C39 H391 0.951 no
C39 H392 0.965 no
C39 H393 0.948 no

loop_
_geom_hbond_atom_site_label_D
_geom_hbond_atom_site_label_H
_geom_hbond_atom_site_label_A
_geom_hbond_site_symmetry_A
_geom_hbond_angle_DHA
_geom_hbond_distance_DH
_geom_hbond_distance_HA
_geom_hbond_distance_DA
_geom_hbond_publ_flag
C13 H131 O5 . 151 0.95 2.57 3.439(3) yes
C21 H211 O1 4_664 157 0.95 2.57 3.463(3) yes
